data_8104433
loop_
_publ_author_name
'Eisenmann, B.'
'Hansa, J.'

_publ_section_title
;
 Crystal structure of tetrasodium decaselenidotetragermanate
;
_journal_name_full 'Zeitschrift fuer Kristallographie (149,1979-)'
_journal_page_first 325
_journal_page_last 326
_journal_volume 205
_journal_year 1993
_chemical_formula_sum 'Ge4 Na4 Se10'
_chemical_name_systematic 'Na4 (Ge4 Se10)'
_space_group_IT_number 63
_symmetry_space_group_name_Hall '-C 2c 2'
_symmetry_space_group_name_H-M 'C m c m'
_cell_angle_alpha 90
_cell_angle_beta 90
_cell_angle_gamma 90
_cell_formula_units_Z 4
_cell_length_a 13.507
_cell_length_b 13.363
_cell_length_c 11.034
_cell_volume 1991.571
_citation_journal_id_ASTM ZEKRDZ
_cod_data_source_file Eisenmann_ZEKRDZ_1993_1535.cif
_cod_data_source_block Ge4Na4Se10
_cod_database_code 8104433

loop_
_symmetry_equiv_pos_as_xyz
x,y,z
-x,-y,z+1/2
x,-y,-z
-x,y,-z+1/2
-x,-y,-z
x,y,-z-1/2
-x,y,z
x,-y,z-1/2
x+1/2,y+1/2,z
-x+1/2,-y+1/2,z+1/2
x+1/2,-y+1/2,-z
-x+1/2,y+1/2,-z+1/2
-x+1/2,-y+1/2,-z
x+1/2,y+1/2,-z-1/2
-x+1/2,y+1/2,z
x+1/2,-y+1/2,z-1/2

loop_
_atom_site_label
_atom_site_type_symbol
_atom_site_fract_x
_atom_site_fract_y
_atom_site_fract_z
_atom_site_occupancy
_atom_site_U_iso_or_equiv
Se3 Se-2 0 0.1484 0.25 1 0.0
Se4 Se-2 0 0.1549 0.9115 1 0.0
Se1 Se-2 0 0.5619 0.25 1 0.0
Na1 Na+1 0.1472 0 0 1 0.0
Na2 Na+1 0.1695 0.7521 0.25 1 0.0
Ge1 Ge+4 0 0.2542 0.0802 1 0.0
Se5 Se-2 0.2764 0.55 0.25 1 0.0
Ge2 Ge+4 0.1369 0.4551 0.25 1 0.0
Se2 Se-2 0.1451 0.3531 0.0738 1 0.0
